data_7040652
loop_
_publ_author_name
'Maurya, Mannar R.'
'Sarkar, Bithika'
'Avecilla, Fernando'
'Correia, Isabel'

_publ_section_title
;
 Vanadium(iv and v) complexes of pyrazolone based ligands: Synthesis,
 structural characterization and catalytic applications.
;
_journal_issue 43
_journal_name_full 'Dalton transactions (Cambridge, England : 2003)'
_journal_page_first 17343
_journal_page_last 17364
_journal_paper_doi 10.1039/c6dt03425j
_journal_volume 45
_journal_year 2016
_chemical_formula_moiety 'C23 H18 N5 O4 V'
_chemical_formula_sum 'C23 H18 N5 O4 V'
_chemical_formula_weight 479.36
_chemical_name_systematic
; 
 ? 
;
_space_group_IT_number 2
_symmetry_cell_setting triclinic
_symmetry_space_group_name_Hall '-P 1'
_symmetry_space_group_name_H-M 'P -1'
_atom_sites_solution_hydrogens geom
_atom_sites_solution_primary direct
_atom_sites_solution_secondary difmap
_audit_creation_method SHELXL-97
_audit_update_record
;
2016-09-01 deposited with the CCDC.
2016-09-15 downloaded from the CCDC.
;
_cell_angle_alpha 95.526(6)
_cell_angle_beta 98.606(6)
_cell_angle_gamma 94.410(6)
_cell_formula_units_Z 2
_cell_length_a 9.0595(8)
_cell_length_b 9.6948(9)
_cell_length_c 12.4414(13)
_cell_measurement_reflns_used 19128
_cell_measurement_temperature 100(2)
_cell_measurement_theta_max 44.833
_cell_measurement_theta_min 5.208
_cell_volume 1070.77(18)
_computing_cell_refinement 'SAINT V7.68A (Bruker: Madison, 2009 ) in Apex2 suite'
_computing_data_collection 'Apex2, Bruker Instrument Service v2010, 1-2'
_computing_data_reduction 'SAINT and XPREP Version 2008/2 (Sheldrick, Bruker AXS Inc.)'
_computing_molecular_graphics 'Bruker SHELXTL'
_computing_publication_material 'Bruker SHELXTL'
_computing_structure_refinement 'XL V2008/4 (G. M. Sheldrick, Acta Cryst. (2008). A64, 112-122)'
_computing_structure_solution 'XS V2008/1 (G. M. Sheldrick, Acta Cryst. (2008). A64, 112-122)'
_diffrn_ambient_temperature 100(2)
_diffrn_measured_fraction_theta_full 0.996
_diffrn_measured_fraction_theta_max 0.996
_diffrn_measurement_device_type 'CCD area detector'
_diffrn_measurement_method 'phi and omega scans'
_diffrn_radiation_monochromator graphite
_diffrn_radiation_source 'fine-focus sealed tube'
_diffrn_radiation_type MoK\a
_diffrn_radiation_wavelength 0.71073
_diffrn_reflns_av_R_equivalents 0.0711
_diffrn_reflns_av_unetI/netI 0.0517
_diffrn_reflns_limit_h_max 11
_diffrn_reflns_limit_h_min -11
_diffrn_reflns_limit_k_max 12
_diffrn_reflns_limit_k_min -12
_diffrn_reflns_limit_l_max 15
_diffrn_reflns_limit_l_min -15
_diffrn_reflns_number 29571
_diffrn_reflns_theta_full 26.41
_diffrn_reflns_theta_max 26.41
_diffrn_reflns_theta_min 1.67
_exptl_absorpt_coefficient_mu 0.505
_exptl_absorpt_correction_T_max 0.9698
_exptl_absorpt_correction_T_min 0.8987
_exptl_absorpt_correction_type multi-scan
_exptl_absorpt_process_details SADABS
_exptl_crystal_colour yellow
_exptl_crystal_density_diffrn 1.487
_exptl_crystal_density_method 'not measured'
_exptl_crystal_description block
_exptl_crystal_F_000 492
_exptl_crystal_size_max 0.22
_exptl_crystal_size_mid 0.13
_exptl_crystal_size_min 0.06
_refine_diff_density_max 0.501
_refine_diff_density_min -0.507
_refine_diff_density_rms 0.163
_refine_ls_extinction_coef 0.036(3)
_refine_ls_extinction_expression Fc^*^=kFc[1+0.001xFc^2^\l^3^/sin(2\q)]^-1/4^
_refine_ls_extinction_method SHELXL
_refine_ls_goodness_of_fit_ref 1.055
_refine_ls_hydrogen_treatment mixed
_refine_ls_matrix_type full
_refine_ls_number_parameters 360
_refine_ls_number_reflns 4374
_refine_ls_number_restraints 0
_refine_ls_restrained_S_all 1.055
_refine_ls_R_factor_all 0.0746
_refine_ls_R_factor_gt 0.0457
_refine_ls_shift/su_max 0.000
_refine_ls_shift/su_mean 0.000
_refine_ls_structure_factor_coef Fsqd
_refine_ls_weighting_details 'calc w=1/[\s^2^(Fo^2^)+(0.0762P)^2^+0.0000P] where P=(Fo^2^+2Fc^2^)/3'
_refine_ls_weighting_scheme calc
_refine_ls_wR_factor_gt 0.1125
_refine_ls_wR_factor_ref 0.1318
_reflns_number_gt 3140
_reflns_number_total 4374
_reflns_threshold_expression >2sigma(I)
_cod_data_source_file c6dt03425j2.cif
_cod_data_source_block compound9
_cod_depositor_comments
;
The following automatic conversions were performed:

'_symmetry_cell_setting' value 'Triclinic' changed to 'triclinic'
according to
/usr/data/users/saulius/crontab/automatic-downloads/rss-feeds/RSC/lib/dictionaries/cif_core.dic
dictionary named 'cif_core.dic' version 2.4.2 from 2011-04-26.

Automatic conversion script
Id: cif_fix_values 4268 2015-11-12 08:31:59Z antanas 

 Adding full bibliography for 7040648--7040654.cif.
;
_cod_original_sg_symbol_Hall -P1
_cod_original_sg_symbol_H-M P-1
_cod_database_code 7040652

loop_
_symmetry_equiv_pos_as_xyz
'x, y, z'
'-x, -y, -z'

loop_
_atom_site_label
_atom_site_type_symbol
_atom_site_fract_x
_atom_site_fract_y
_atom_site_fract_z
_atom_site_U_iso_or_equiv
_atom_site_adp_type
_atom_site_occupancy
_atom_site_symmetry_multiplicity
_atom_site_calc_flag
_atom_site_refinement_flags
V1 V 0.31436(5) 0.13452(5) 0.40834(4) 0.02498(18) Uani 1 1 d .
C1 C 0.1938(3) -0.1097(3) 0.2527(2) 0.0243(6) Uani 1 1 d .
O1 O 0.2638(2) 0.08650(19) 0.51941(16) 0.0305(5) Uani 1 1 d .
N1 N 0.1052(2) 0.1582(2) 0.30392(18) 0.0247(5) Uani 1 1 d .
O2 O 0.4967(2) 0.15983(19) 0.42297(17) 0.0320(5) Uani 1 1 d .
C2 C 0.0514(3) -0.0702(3) 0.2151(2) 0.0252(6) Uani 1 1 d .
N2 N 0.0556(2) 0.2919(2) 0.31786(19) 0.0257(5) Uani 1 1 d .
N3 N 0.1974(2) -0.2441(2) 0.21008(19) 0.0255(5) Uani 1 1 d .
O3 O 0.3065(2) -0.03811(19) 0.31387(15) 0.0268(4) Uani 1 1 d .
C3 C -0.0246(3) -0.1916(3) 0.1475(2) 0.0269(6) Uani 1 1 d .
N4 N 0.0620(3) -0.2941(2) 0.1452(2) 0.0296(6) Uani 1 1 d .
O4 O 0.2902(2) 0.33341(19) 0.42296(16) 0.0274(4) Uani 1 1 d .
C4 C -0.1786(3) -0.2155(3) 0.0816(3) 0.0384(8) Uani 1 1 d .
H4A H -0.1909 -0.3058 0.0406 0.058 Uiso 1 1 calc R
H4B H -0.1917 -0.1456 0.0323 0.058 Uiso 1 1 calc R
H4C H -0.2519 -0.2104 0.1298 0.058 Uiso 1 1 calc R
N5 N 0.2280(3) 0.7413(2) 0.49780(19) 0.0262(5) Uani 1 1 d .
H5N H 0.321(4) 0.800(3) 0.538(3) 0.043(9) Uiso 1 1 d .
C5 C 0.0091(3) 0.0663(3) 0.2389(2) 0.0241(6) Uani 1 1 d .
C6 C -0.1410(3) 0.1025(3) 0.1888(2) 0.0248(6) Uani 1 1 d .
C7 C -0.2683(3) 0.0528(3) 0.2277(2) 0.0293(7) Uani 1 1 d .
H7 H -0.260(3) 0.001(3) 0.289(2) 0.022(7) Uiso 1 1 d .
C8 C -0.4088(3) 0.0766(3) 0.1755(3) 0.0335(7) Uani 1 1 d .
H8 H -0.487(4) 0.043(3) 0.201(3) 0.039(9) Uiso 1 1 d .
C9 C -0.4225(4) 0.1489(3) 0.0849(3) 0.0378(8) Uani 1 1 d .
H9 H -0.509(4) 0.162(3) 0.049(3) 0.040(9) Uiso 1 1 d .
C10 C -0.2957(4) 0.2010(3) 0.0475(3) 0.0381(8) Uani 1 1 d .
H10 H -0.311(4) 0.253(4) -0.016(3) 0.046(9) Uiso 1 1 d .
C11 C -0.1553(3) 0.1783(3) 0.0995(2) 0.0318(7) Uani 1 1 d .
H11 H -0.076(4) 0.217(3) 0.075(3) 0.037(9) Uiso 1 1 d .
C12 C 0.1608(3) 0.3727(3) 0.3808(2) 0.0248(6) Uani 1 1 d .
C13 C 0.1354(3) 0.5196(3) 0.4078(2) 0.0239(6) Uani 1 1 d .
C14 C 0.0004(3) 0.5736(3) 0.3719(2) 0.0266(6) Uani 1 1 d .
H14 H -0.077(3) 0.514(3) 0.326(2) 0.030(8) Uiso 1 1 d .
C15 C -0.0191(3) 0.7102(3) 0.4039(2) 0.0277(6) Uani 1 1 d .
H15 H -0.107(3) 0.751(3) 0.380(2) 0.024(7) Uiso 1 1 d .
C16 C 0.0974(3) 0.7936(3) 0.4675(2) 0.0274(6) Uani 1 1 d .
H16 H 0.097(3) 0.888(3) 0.493(2) 0.021(7) Uiso 1 1 d .
C17 C 0.2492(3) 0.6081(3) 0.4710(2) 0.0254(6) Uani 1 1 d .
H17 H 0.341(3) 0.577(3) 0.491(2) 0.034(8) Uiso 1 1 d .
C18 C 0.3140(3) -0.3354(3) 0.2232(2) 0.0255(6) Uani 1 1 d .
C19 C 0.4504(3) -0.2939(3) 0.2890(2) 0.0288(6) Uani 1 1 d .
H19 H 0.470(3) -0.209(3) 0.327(2) 0.023(7) Uiso 1 1 d .
C20 C 0.5573(3) -0.3895(3) 0.3018(3) 0.0344(7) Uani 1 1 d .
H20 H 0.642(4) -0.368(3) 0.344(3) 0.035(9) Uiso 1 1 d .
C21 C 0.5296(4) -0.5233(3) 0.2504(3) 0.0390(8) Uani 1 1 d .
H21 H 0.598(4) -0.587(3) 0.259(3) 0.037(9) Uiso 1 1 d .
C22 C 0.3916(4) -0.5628(3) 0.1855(3) 0.0403(8) Uani 1 1 d .
H22 H 0.377(4) -0.659(4) 0.147(3) 0.056(10) Uiso 1 1 d .
C23 C 0.2851(4) -0.4699(3) 0.1713(3) 0.0348(7) Uani 1 1 d .
H23 H 0.200(4) -0.493(4) 0.136(3) 0.046(10) Uiso 1 1 d .

loop_
_atom_site_aniso_label
_atom_site_aniso_U_11
_atom_site_aniso_U_22
_atom_site_aniso_U_33
_atom_site_aniso_U_23
_atom_site_aniso_U_13
_atom_site_aniso_U_12
V1 0.0205(3) 0.0181(3) 0.0336(3) -0.00065(19) -0.0022(2) 0.00130(18)
C1 0.0215(14) 0.0219(14) 0.0284(15) -0.0006(11) 0.0045(11) -0.0013(11)
O1 0.0341(11) 0.0212(10) 0.0351(11) 0.0022(8) 0.0023(9) 0.0032(8)
N1 0.0229(12) 0.0195(12) 0.0298(13) 0.0000(9) -0.0001(10) 0.0008(9)
O2 0.0219(10) 0.0218(10) 0.0472(13) -0.0069(9) -0.0035(9) 0.0010(8)
C2 0.0225(14) 0.0229(14) 0.0274(15) -0.0021(11) -0.0008(11) -0.0004(11)
N2 0.0235(12) 0.0179(11) 0.0344(13) 0.0008(10) 0.0012(10) 0.0031(9)
N3 0.0205(12) 0.0212(12) 0.0321(13) -0.0026(10) -0.0007(10) 0.0014(9)
O3 0.0188(9) 0.0214(10) 0.0367(11) -0.0030(8) -0.0018(8) 0.0001(8)
C3 0.0252(15) 0.0219(14) 0.0309(15) -0.0033(11) 0.0003(12) 0.0010(11)
N4 0.0246(13) 0.0243(13) 0.0356(14) -0.0055(10) -0.0026(10) 0.0008(10)
O4 0.0215(10) 0.0203(10) 0.0373(11) 0.0006(8) -0.0035(8) 0.0006(8)
C4 0.0287(16) 0.0312(17) 0.0480(19) -0.0113(14) -0.0093(14) 0.0060(13)
N5 0.0217(12) 0.0213(12) 0.0332(13) -0.0003(10) 0.0007(10) -0.0019(10)
C5 0.0185(13) 0.0254(14) 0.0266(14) 0.0009(11) 0.0000(11) 0.0004(11)
C6 0.0214(14) 0.0199(13) 0.0304(15) -0.0036(11) -0.0004(11) 0.0013(11)
C7 0.0276(16) 0.0258(15) 0.0328(16) -0.0003(13) 0.0024(13) 0.0008(12)
C8 0.0203(15) 0.0366(18) 0.0415(18) -0.0072(14) 0.0058(13) 0.0010(13)
C9 0.0277(17) 0.0407(19) 0.0402(19) -0.0094(15) -0.0065(15) 0.0137(14)
C10 0.0398(19) 0.0426(19) 0.0311(17) 0.0047(15) -0.0023(14) 0.0132(15)
C11 0.0269(16) 0.0354(17) 0.0337(17) 0.0072(13) 0.0032(13) 0.0057(13)
C12 0.0232(14) 0.0229(14) 0.0276(14) 0.0026(11) 0.0024(12) 0.0014(11)
C13 0.0227(14) 0.0192(13) 0.0293(15) 0.0017(11) 0.0045(11) -0.0013(11)
C14 0.0225(15) 0.0233(15) 0.0322(16) 0.0021(12) 0.0021(12) -0.0040(12)
C15 0.0214(15) 0.0248(15) 0.0368(17) 0.0053(12) 0.0027(12) 0.0029(12)
C16 0.0259(15) 0.0208(15) 0.0352(16) 0.0027(12) 0.0051(12) 0.0018(12)
C17 0.0217(15) 0.0236(14) 0.0310(15) 0.0039(12) 0.0037(12) 0.0030(12)
C18 0.0246(14) 0.0230(14) 0.0287(15) 0.0021(11) 0.0041(12) 0.0035(11)
C19 0.0247(15) 0.0215(15) 0.0372(17) -0.0048(13) 0.0015(12) 0.0008(12)
C20 0.0243(16) 0.0326(17) 0.0428(18) -0.0005(14) -0.0034(14) 0.0037(13)
C21 0.0339(18) 0.0317(17) 0.049(2) -0.0028(15) -0.0004(15) 0.0115(14)
C22 0.0383(18) 0.0294(17) 0.048(2) -0.0085(15) -0.0054(15) 0.0106(14)
C23 0.0290(17) 0.0292(16) 0.0408(18) -0.0053(13) -0.0077(14) 0.0046(13)

loop_
_atom_type_symbol
_atom_type_description
_atom_type_scat_dispersion_real
_atom_type_scat_dispersion_imag
_atom_type_scat_source
C C 0.0033 0.0016 'International Tables Vol C Tables 4.2.6.8 and 6.1.1.4'
H H 0.0000 0.0000 'International Tables Vol C Tables 4.2.6.8 and 6.1.1.4'
N N 0.0061 0.0033 'International Tables Vol C Tables 4.2.6.8 and 6.1.1.4'
O O 0.0106 0.0060 'International Tables Vol C Tables 4.2.6.8 and 6.1.1.4'
V V 0.3005 0.5294 'International Tables Vol C Tables 4.2.6.8 and 6.1.1.4'

loop_
_geom_angle_atom_site_label_1
_geom_angle_atom_site_label_2
_geom_angle_atom_site_label_3
_geom_angle
O1 V1 O2 110.05(10)
O1 V1 O3 104.20(9)
O2 V1 O3 93.23(9)
O1 V1 O4 102.38(9)
O2 V1 O4 93.13(9)
O3 V1 O4 148.60(8)
O1 V1 N1 104.50(9)
O2 V1 N1 145.05(10)
O3 V1 N1 83.12(8)
O4 V1 N1 74.24(8)
O3 C1 N3 123.3(2)
O3 C1 C2 129.5(2)
N3 C1 C2 107.2(2)
C5 N1 N2 114.3(2)
C5 N1 V1 131.32(18)
N2 N1 V1 113.93(15)
C1 C2 C5 123.0(2)
C1 C2 C3 104.4(2)
C5 C2 C3 132.5(2)
C12 N2 N1 108.3(2)
C1 N3 N4 111.0(2)
C1 N3 C18 130.6(2)
N4 N3 C18 118.4(2)
C1 O3 V1 129.91(17)
N4 C3 C2 111.2(2)
N4 C3 C4 118.0(2)
C2 C3 C4 130.8(2)
C3 N4 N3 106.3(2)
C12 O4 V1 117.54(16)
C3 C4 H4A 109.5
C3 C4 H4B 109.5
H4A C4 H4B 109.5
C3 C4 H4C 109.5
H4A C4 H4C 109.5
H4B C4 H4C 109.5
C17 N5 C16 122.4(2)
C17 N5 H5N 114.1(18)
C16 N5 H5N 123.4(18)
N1 C5 C2 118.7(2)
N1 C5 C6 121.7(2)
C2 C5 C6 119.5(2)
C11 C6 C7 119.6(3)
C11 C6 C5 120.6(3)
C7 C6 C5 119.7(3)
C6 C7 C8 119.8(3)
C6 C7 H7 120.6(16)
C8 C7 H7 119.5(16)
C9 C8 C7 120.3(3)
C9 C8 H8 122(2)
C7 C8 H8 118(2)
C8 C9 C10 119.9(3)
C8 C9 H9 122(2)
C10 C9 H9 118(2)
C9 C10 C11 120.0(3)
C9 C10 H10 117(2)
C11 C10 H10 123(2)
C10 C11 C6 120.3(3)
C10 C11 H11 117(2)
C6 C11 H11 122(2)
N2 C12 O4 124.6(2)
N2 C12 C13 118.6(2)
O4 C12 C13 116.8(2)
C17 C13 C14 118.3(3)
C17 C13 C12 119.1(2)
C14 C13 C12 122.6(2)
C15 C14 C13 120.0(3)
C15 C14 H14 121.6(18)
C13 C14 H14 118.4(18)
C16 C15 C14 119.3(3)
C16 C15 H15 117.6(17)
C14 C15 H15 122.9(17)
N5 C16 C15 119.8(3)
N5 C16 H16 113.7(16)
C15 C16 H16 126.5(16)
N5 C17 C13 120.1(3)
N5 C17 H17 120(2)
C13 C17 H17 119.8(19)
C19 C18 C23 120.2(3)
C19 C18 N3 121.6(2)
C23 C18 N3 118.2(2)
C18 C19 C20 118.8(3)
C18 C19 H19 122.2(17)
C20 C19 H19 118.9(17)
C21 C20 C19 121.3(3)
C21 C20 H20 118(2)
C19 C20 H20 121(2)
C20 C21 C22 118.8(3)
C20 C21 H21 122(2)
C22 C21 H21 119(2)
C23 C22 C21 120.8(3)
C23 C22 H22 122(2)
C21 C22 H22 117(2)
C22 C23 C18 120.1(3)
C22 C23 H23 122(2)
C18 C23 H23 118(2)

loop_
_geom_bond_atom_site_label_1
_geom_bond_atom_site_label_2
_geom_bond_distance
V1 O1 1.618(2)
V1 O2 1.6317(19)
V1 O3 1.9404(18)
V1 O4 1.9514(19)
V1 N1 2.172(2)
C1 O3 1.289(3)
C1 N3 1.364(3)
C1 C2 1.400(4)
N1 C5 1.318(3)
N1 N2 1.408(3)
C2 C5 1.421(4)
C2 C3 1.442(4)
N2 C12 1.296(3)
N3 N4 1.389(3)
N3 C18 1.430(3)
C3 N4 1.314(3)
C3 C4 1.498(4)
O4 C12 1.310(3)
C4 H4A 0.9600
C4 H4B 0.9600
C4 H4C 0.9600
N5 C17 1.338(4)
N5 C16 1.340(3)
N5 H5N 1.02(3)
C5 C6 1.491(4)
C6 C11 1.386(4)
C6 C7 1.386(4)
C7 C8 1.387(4)
C7 H7 0.95(3)
C8 C9 1.379(5)
C8 H8 0.88(3)
C9 C10 1.381(5)
C9 H9 0.87(3)
C10 C11 1.382(4)
C10 H10 0.97(3)
C11 H11 0.89(3)
C12 C13 1.475(4)
C13 C17 1.382(4)
C13 C14 1.396(4)
C14 C15 1.378(4)
C14 H14 0.95(3)
C15 C16 1.375(4)
C15 H15 0.94(3)
C16 H16 0.94(3)
C17 H17 0.92(3)
C18 C19 1.384(4)
C18 C23 1.386(4)
C19 C20 1.394(4)
C19 H19 0.90(3)
C20 C21 1.377(4)
C20 H20 0.86(3)
C21 C22 1.388(4)
C21 H21 0.91(3)
C22 C23 1.373(4)
C22 H22 1.00(4)
C23 H23 0.83(3)

loop_
_geom_hbond_atom_site_label_D
_geom_hbond_atom_site_label_H
_geom_hbond_atom_site_label_A
_geom_hbond_distance_DH
_geom_hbond_distance_HA
_geom_hbond_distance_DA
_geom_hbond_angle_DHA
_geom_hbond_site_symmetry_A
N5 H5N O2 1.02(3) 1.65(3) 2.612(3) 155(3) 2_666

loop_
_geom_torsion_atom_site_label_1
_geom_torsion_atom_site_label_2
_geom_torsion_atom_site_label_3
_geom_torsion_atom_site_label_4
_geom_torsion
O1 V1 N1 C5 -82.9(3)
O2 V1 N1 C5 105.8(3)
O3 V1 N1 C5 20.0(2)
O4 V1 N1 C5 178.0(3)
O1 V1 N1 N2 88.79(18)
O2 V1 N1 N2 -82.5(2)
O3 V1 N1 N2 -168.27(18)
O4 V1 N1 N2 -10.24(16)
O3 C1 C2 C5 1.8(5)
N3 C1 C2 C5 -176.9(2)
O3 C1 C2 C3 178.1(3)
N3 C1 C2 C3 -0.5(3)
C5 N1 N2 C12 -178.4(2)
V1 N1 N2 C12 8.5(3)
O3 C1 N3 N4 -178.5(2)
C2 C1 N3 N4 0.3(3)
O3 C1 N3 C18 2.2(5)
C2 C1 N3 C18 -179.0(3)
N3 C1 O3 V1 -164.42(19)
C2 C1 O3 V1 17.1(4)
O1 V1 O3 C1 81.7(2)
O2 V1 O3 C1 -166.6(2)
O4 V1 O3 C1 -65.3(3)
N1 V1 O3 C1 -21.5(2)
C1 C2 C3 N4 0.6(3)
C5 C2 C3 N4 176.5(3)
C1 C2 C3 C4 -178.4(3)
C5 C2 C3 C4 -2.5(5)
C2 C3 N4 N3 -0.5(3)
C4 C3 N4 N3 178.7(3)
C1 N3 N4 C3 0.1(3)
C18 N3 N4 C3 179.5(2)
O1 V1 O4 C12 -91.7(2)
O2 V1 O4 C12 157.0(2)
O3 V1 O4 C12 55.6(3)
N1 V1 O4 C12 10.15(18)
N2 N1 C5 C2 177.0(2)
V1 N1 C5 C2 -11.3(4)
N2 N1 C5 C6 -2.2(4)
V1 N1 C5 C6 169.46(19)
C1 C2 C5 N1 -3.7(4)
C3 C2 C5 N1 -178.9(3)
C1 C2 C5 C6 175.5(3)
C3 C2 C5 C6 0.3(5)
N1 C5 C6 C11 77.5(4)
C2 C5 C6 C11 -101.7(3)
N1 C5 C6 C7 -106.4(3)
C2 C5 C6 C7 74.4(3)
C11 C6 C7 C8 1.5(4)
C5 C6 C7 C8 -174.6(3)
C6 C7 C8 C9 0.2(4)
C7 C8 C9 C10 -1.6(5)
C8 C9 C10 C11 1.3(5)
C9 C10 C11 C6 0.5(5)
C7 C6 C11 C10 -1.9(4)
C5 C6 C11 C10 174.3(3)
N1 N2 C12 O4 0.0(4)
N1 N2 C12 C13 -180.0(2)
V1 O4 C12 N2 -9.7(4)
V1 O4 C12 C13 170.28(18)
N2 C12 C13 C17 -177.3(2)
O4 C12 C13 C17 2.8(4)
N2 C12 C13 C14 2.6(4)
O4 C12 C13 C14 -177.4(2)
C17 C13 C14 C15 -3.1(4)
C12 C13 C14 C15 177.1(3)
C13 C14 C15 C16 2.7(4)
C17 N5 C16 C15 -2.0(4)
C14 C15 C16 N5 -0.2(4)
C16 N5 C17 C13 1.5(4)
C14 C13 C17 N5 1.0(4)
C12 C13 C17 N5 -179.1(2)
C1 N3 C18 C19 1.0(5)
N4 N3 C18 C19 -178.3(3)
C1 N3 C18 C23 178.6(3)
N4 N3 C18 C23 -0.7(4)
C23 C18 C19 C20 0.0(5)
N3 C18 C19 C20 177.5(3)
C18 C19 C20 C21 0.1(5)
C19 C20 C21 C22 -0.5(5)
C20 C21 C22 C23 0.9(5)
C21 C22 C23 C18 -0.9(5)
C19 C18 C23 C22 0.4(5)
N3 C18 C23 C22 -177.2(3)
